data_1536778
loop_
_publ_author_name
'Qurashi, M.M.'
'Barnes, W.H.'

_publ_section_title
;
 The structures of the minerals of the descloizite and adelite group. V:
 Descloizite and conichalcite (part 3)
;
_journal_name_full 'Canadian Mineralogist'
_journal_page_first 23
_journal_page_last 29
_journal_volume 8
_journal_year 1964
_chemical_formula_sum 'H O5 Pb V Zn'
_chemical_name_systematic 'Pb Zn (O H) (V O4)'
_space_group_IT_number 62
_symmetry_space_group_name_Hall '-P 2ac 2n'
_symmetry_space_group_name_H-M 'P n m a'
_cell_angle_alpha 90
_cell_angle_beta 90
_cell_angle_gamma 90
_cell_formula_units_Z 4
_cell_length_a 7.607
_cell_length_b 6.074
_cell_length_c 9.446
_cell_volume 436.452
_citation_journal_id_ASTM CAMIA6
_cod_data_source_file Qurashi_CAMIA6_1964_1671.cif
_cod_data_source_block H1O5Pb1V1Zn1
_cod_original_cell_volume 436.4516
_cod_original_formula_sum 'H1 O5 Pb1 V1 Zn1'
_cod_database_code 1536778

loop_
_symmetry_equiv_pos_as_xyz
x,y,z
-x+1/2,-y,z+1/2
x+1/2,-y+1/2,-z+1/2
-x,y+1/2,-z
-x,-y,-z
x-1/2,y,-z-1/2
-x-1/2,y-1/2,z-1/2
x,-y-1/2,z

loop_
_atom_site_label
_atom_site_type_symbol
_atom_site_fract_x
_atom_site_fract_y
_atom_site_fract_z
_atom_site_occupancy
_atom_site_U_iso_or_equiv
O3 O-2 0.38 0.984 0.196 1 0.0
O4 O-2 0.152 0.25 0.439 1 0.0
V1 V+5 0.369 0.75 0.318 1 0.0
O1 O-2 0.189 0.75 0.424 1 0.0
O2 O-2 0.5404 0.75 0.418 1 0.0
Zn1 Zn+2 0 0 0.5 1 0.0
Pb1 Pb+2 0.1287 0.25 0.176 1 0.0
